data_7001156
loop_
_publ_author_name
'Lu, Zhengliang'
'Ladrak, Tim'
'Roubeau, Olivier'
'van der Toorn, John'
'Teat, Simon J.'
'Massera, Chiara'
'Gamez, Patrick'
'Reedijk, Jan'

_publ_section_title
;
 Selective, catalytic aerobic oxidation of alcohols using CuBr2 and
 bifunctional triazine-based ligands containing both a bipyridine and a
 TEMPO group
;
_journal_issue 18
_journal_name_full 'Dalton Transactions'
_journal_page_first 3559
_journal_page_last 3570
_journal_paper_doi 10.1039/b820554j
_journal_year 2009
_chemical_formula_sum 'C88 H103 Br4 Cu2 N23 O4'
_chemical_formula_weight 1993.65
_chemical_name_systematic
;
?
;
_space_group_IT_number 2
_symmetry_cell_setting triclinic
_symmetry_space_group_name_Hall '-P 1'
_symmetry_space_group_name_H-M 'P -1'
_atom_sites_solution_hydrogens geom
_atom_sites_solution_primary direct
_atom_sites_solution_secondary difmap
_audit_creation_method SHELXL-97
_cell_angle_alpha 87.355(2)
_cell_angle_beta 84.576(2)
_cell_angle_gamma 83.800(2)
_cell_formula_units_Z 1
_cell_length_a 9.5728(8)
_cell_length_b 10.7767(9)
_cell_length_c 23.002(2)
_cell_measurement_reflns_used 7235
_cell_measurement_temperature 150(2)
_cell_measurement_theta_max 32.99
_cell_measurement_theta_min 2.62
_cell_volume 2347.0(3)
_computing_cell_refinement 'Bruker SAINT v7.34a'
_computing_data_collection 'Bruker APEX 2'
_computing_data_reduction 'Bruker SAINT v7.34a'
_computing_molecular_graphics 'Bruker SHELXTL'
_computing_publication_material 'Bruker SHELXTL & local programs'
_computing_structure_refinement 'Bruker SHELXTL'
_computing_structure_solution 'Bruker SHELXTL'
_diffrn_ambient_temperature 150(2)
_diffrn_measured_fraction_theta_full 0.996
_diffrn_measured_fraction_theta_max 0.970
_diffrn_measurement_device_type 'Bruker APEX II CCD diffractometer'
_diffrn_measurement_method '\w rotation with narrow frames'
_diffrn_radiation_monochromator 'silicon 111'
_diffrn_radiation_source 'Advanced Light Source station 11.3.1'
_diffrn_radiation_type synchrotron
_diffrn_radiation_wavelength 0.77490
_diffrn_reflns_av_R_equivalents 0.0437
_diffrn_reflns_av_sigmaI/netI 0.0596
_diffrn_reflns_limit_h_max 13
_diffrn_reflns_limit_h_min -13
_diffrn_reflns_limit_k_max 15
_diffrn_reflns_limit_k_min -15
_diffrn_reflns_limit_l_max 32
_diffrn_reflns_limit_l_min -32
_diffrn_reflns_number 34487
_diffrn_reflns_theta_full 30.00
_diffrn_reflns_theta_max 33.70
_diffrn_reflns_theta_min 2.79
_diffrn_standards_number 0
_exptl_absorpt_coefficient_mu 2.745
_exptl_absorpt_correction_T_max 0.90
_exptl_absorpt_correction_T_min 0.31
_exptl_absorpt_correction_type multi-scan
_exptl_absorpt_process_details 'SADABS v2.10 Bruker AXS Madison WI US'
_exptl_crystal_colour green
_exptl_crystal_density_diffrn 1.411
_exptl_crystal_density_method 'not measured'
_exptl_crystal_description needle
_exptl_crystal_F_000 1022
_exptl_crystal_size_max 0.45
_exptl_crystal_size_mid 0.05
_exptl_crystal_size_min 0.02
_refine_diff_density_max 1.138
_refine_diff_density_min -0.576
_refine_diff_density_rms 0.091
_refine_ls_extinction_method none
_refine_ls_goodness_of_fit_ref 1.040
_refine_ls_hydrogen_treatment mixed
_refine_ls_matrix_type full
_refine_ls_number_parameters 568
_refine_ls_number_reflns 14014
_refine_ls_number_restraints 170
_refine_ls_restrained_S_all 1.066
_refine_ls_R_factor_all 0.0676
_refine_ls_R_factor_gt 0.0454
_refine_ls_shift/su_max 0.001
_refine_ls_shift/su_mean 0.000
_refine_ls_structure_factor_coef Fsqd
_refine_ls_weighting_details 'calc w=1/[\s^2^(Fo^2^)+(0.0670P)^2^+0.0858P] where P=(Fo^2^+2Fc^2^)/3'
_refine_ls_weighting_scheme calc
_refine_ls_wR_factor_gt 0.1206
_refine_ls_wR_factor_ref 0.1308
_reflns_number_gt 10211
_reflns_number_total 14014
_reflns_threshold_expression >2sigma(I)
_cod_data_source_file b820554j.txt
_cod_data_source_block zl69
_cod_original_sg_symbol_H-M P-1
_cod_database_code 7001156

loop_
_symmetry_equiv_pos_as_xyz
'x, y, z'
'-x, -y, -z'

loop_
_atom_site_label
_atom_site_type_symbol
_atom_site_fract_x
_atom_site_fract_y
_atom_site_fract_z
_atom_site_U_iso_or_equiv
_atom_site_adp_type
_atom_site_occupancy
_atom_site_symmetry_multiplicity
_atom_site_calc_flag
_atom_site_refinement_flags
_atom_site_disorder_assembly
_atom_site_disorder_group
Cu1 Cu 0.26177(3) 0.38068(3) 0.386466(13) 0.02218(8) Uani 1 1 d . . .
Br1 Br 0.46328(3) 0.20181(3) 0.419985(12) 0.02911(8) Uani 1 1 d . . .
Br2 Br 0.39152(3) 0.54965(3) 0.343231(13) 0.03226(8) Uani 1 1 d . . .
N1 N 0.2290(2) 0.3406(2) 0.30328(9) 0.0238(4) Uani 1 1 d . . .
C1 C 0.1173(3) 0.4057(2) 0.28160(11) 0.0229(5) Uani 1 1 d . . .
N2 N 0.0882(2) 0.4168(2) 0.22658(9) 0.0257(5) Uani 1 1 d . . .
C2 C 0.3227(3) 0.2835(2) 0.26122(11) 0.0237(5) Uani 1 1 d . . .
N3 N 0.3061(2) 0.2909(2) 0.20397(10) 0.0255(5) Uani 1 1 d . . .
C3 C 0.1889(3) 0.3584(2) 0.18919(11) 0.0240(5) Uani 1 1 d . . .
N4 N 0.1691(3) 0.3698(2) 0.13107(10) 0.0290(5) Uani 1 1 d . . .
C4 C 0.0536(3) 0.4516(3) 0.10940(12) 0.0299(6) Uani 1 1 d U . .
C5 C 0.0328(4) 0.5754(3) 0.12268(14) 0.0443(8) Uani 1 1 d U . .
H5 H 0.0944 0.6088 0.1465 0.053 Uiso 1 1 calc R . .
C6 C -0.0787(5) 0.6522(4) 0.10125(15) 0.0580(10) Uani 1 1 d U . .
H6 H -0.0944 0.7375 0.1112 0.070 Uiso 1 1 calc R . .
C7 C -0.1668(4) 0.6045(4) 0.06544(16) 0.0577(11) Uani 1 1 d U . .
H7 H -0.2429 0.6567 0.0507 0.069 Uiso 1 1 calc R . .
C8 C -0.1433(4) 0.4816(4) 0.05157(15) 0.0535(9) Uani 1 1 d U . .
H8 H -0.2032 0.4488 0.0268 0.064 Uiso 1 1 calc R . .
C9 C -0.0335(4) 0.4040(3) 0.07317(13) 0.0417(7) Uani 1 1 d U . .
H9 H -0.0180 0.3188 0.0632 0.050 Uiso 1 1 calc R . .
C10 C 0.2724(3) 0.3099(3) 0.08891(12) 0.0331(6) Uani 1 1 d U . .
C11 C 0.3760(4) 0.3736(4) 0.06230(15) 0.0488(9) Uani 1 1 d U . .
H11 H 0.3812 0.4574 0.0724 0.059 Uiso 1 1 calc R . .
C12 C 0.4757(4) 0.3189(5) 0.02024(17) 0.0604(11) Uani 1 1 d U . .
H12 H 0.5488 0.3644 0.0024 0.072 Uiso 1 1 calc R . .
C13 C 0.4668(4) 0.2000(4) 0.00522(17) 0.0566(10) Uani 1 1 d U . .
H13 H 0.5328 0.1620 -0.0238 0.068 Uiso 1 1 calc R . .
C14 C 0.3640(6) 0.1366(5) 0.0317(2) 0.0851(15) Uani 1 1 d U . .
H14 H 0.3581 0.0532 0.0212 0.102 Uiso 1 1 calc R . .
C15 C 0.2654(6) 0.1907(4) 0.0744(2) 0.0724(13) Uani 1 1 d U . .
H15 H 0.1940 0.1440 0.0930 0.087 Uiso 1 1 calc R . .
O1 O 0.0298(2) 0.4627(2) 0.32316(8) 0.0311(4) Uani 1 1 d U . .
C16 C -0.1035(3) 0.5269(4) 0.30791(13) 0.0397(8) Uani 1 1 d U . .
H16A H -0.1186 0.5110 0.2670 0.048 Uiso 1 1 calc R . .
H16B H -0.1044 0.6181 0.3119 0.048 Uiso 1 1 calc R . .
C17 C -0.2177(3) 0.4767(4) 0.34945(14) 0.0473(9) Uani 1 1 d U . .
H17A H -0.3102 0.5117 0.3366 0.057 Uiso 1 1 calc R . .
H17B H -0.2107 0.3851 0.3457 0.057 Uiso 1 1 calc R . .
C18 C -0.2167(3) 0.5028(3) 0.41309(13) 0.0335(7) Uani 1 1 d U . .
C19 C -0.3097(3) 0.4454(3) 0.45301(13) 0.0342(7) Uani 1 1 d . . .
H19 H -0.3682 0.3883 0.4401 0.041 Uiso 1 1 calc R . .
C20 C -0.3171(3) 0.4717(3) 0.51184(13) 0.0308(6) Uani 1 1 d . . .
H20 H -0.3806 0.4312 0.5387 0.037 Uiso 1 1 calc R . .
N5 N -0.2373(2) 0.5529(2) 0.53206(10) 0.0250(4) Uani 1 1 d . . .
C21 C -0.1318(3) 0.5839(3) 0.43469(12) 0.0295(6) Uani 1 1 d . . .
H21 H -0.0643 0.6224 0.4090 0.035 Uiso 1 1 calc R . .
C22 C -0.1461(3) 0.6088(3) 0.49422(11) 0.0257(5) Uani 1 1 d . . .
C23 C -0.0679(3) 0.7011(3) 0.51990(11) 0.0252(5) Uani 1 1 d . . .
N6 N -0.1108(2) 0.7223(2) 0.57655(9) 0.0251(4) Uani 1 1 d . . .
C24 C 0.0370(3) 0.7639(3) 0.48962(12) 0.0304(6) Uani 1 1 d . . .
H24 H 0.0646 0.7471 0.4497 0.036 Uiso 1 1 calc R . .
C25 C 0.1021(3) 0.8511(3) 0.51719(13) 0.0320(6) Uani 1 1 d . . .
C26 C 0.0535(3) 0.8737(3) 0.57539(14) 0.0358(7) Uani 1 1 d . . .
H26 H 0.0930 0.9340 0.5959 0.043 Uiso 1 1 calc R . .
C27 C -0.0510(3) 0.8091(3) 0.60293(12) 0.0311(6) Uani 1 1 d . . .
H27 H -0.0825 0.8264 0.6424 0.037 Uiso 1 1 calc R . .
C28 C 0.2204(3) 0.9165(4) 0.48679(15) 0.0432(8) Uani 1 1 d . . .
H28A H 0.3091 0.8848 0.5029 0.065 Uiso 1 1 calc R . .
H28B H 0.2016 1.0065 0.4927 0.065 Uiso 1 1 calc R . .
H28C H 0.2280 0.9012 0.4449 0.065 Uiso 1 1 calc R . .
N7 N 0.4385(3) 0.2198(2) 0.27934(11) 0.0317(5) Uani 1 1 d . . .
H7N H 0.448(4) 0.212(4) 0.3181(19) 0.060(12) Uiso 1 1 d . . .
C29 C 0.5477(3) 0.1511(3) 0.24147(12) 0.0284(6) Uani 1 1 d . . .
H29 H 0.5412 0.1826 0.2001 0.034 Uiso 1 1 calc R . .
C30 C 0.6924(3) 0.1691(3) 0.26013(13) 0.0286(6) Uani 1 1 d . . .
H30A H 0.7024 0.2596 0.2599 0.034 Uiso 1 1 calc R . .
H30B H 0.6989 0.1355 0.3007 0.034 Uiso 1 1 calc R . .
C31 C 0.8130(3) 0.1052(3) 0.22080(13) 0.0315(6) Uani 1 1 d . . .
N8 N 0.7835(3) -0.0257(2) 0.21085(11) 0.0332(5) Uani 1 1 d . . .
O2 O 0.8889(3) -0.0973(2) 0.18724(12) 0.0518(7) Uani 1 1 d . . .
C32 C 0.6415(3) -0.0666(3) 0.20627(14) 0.0346(6) Uani 1 1 d . . .
C33 C 0.5311(3) 0.0121(3) 0.24568(14) 0.0336(6) Uani 1 1 d . . .
H33A H 0.4359 -0.0005 0.2351 0.040 Uiso 1 1 calc R . .
H33B H 0.5378 -0.0182 0.2867 0.040 Uiso 1 1 calc R . .
C34 C 0.6482(4) -0.2029(3) 0.22838(19) 0.0514(9) Uani 1 1 d . . .
H34A H 0.7081 -0.2554 0.2003 0.077 Uiso 1 1 calc R . .
H34B H 0.5529 -0.2295 0.2327 0.077 Uiso 1 1 calc R . .
H34C H 0.6878 -0.2111 0.2663 0.077 Uiso 1 1 calc R . .
C35 C 0.6070(4) -0.0539(4) 0.14275(16) 0.0495(9) Uani 1 1 d . . .
H35A H 0.5883 0.0348 0.1315 0.074 Uiso 1 1 calc R . .
H35B H 0.5234 -0.0964 0.1383 0.074 Uiso 1 1 calc R . .
H35C H 0.6871 -0.0917 0.1176 0.074 Uiso 1 1 calc R . .
C36 C 0.8338(4) 0.1760(4) 0.16145(15) 0.0482(9) Uani 1 1 d . . .
H36A H 0.9079 0.1295 0.1363 0.072 Uiso 1 1 calc R . .
H36B H 0.8614 0.2591 0.1675 0.072 Uiso 1 1 calc R . .
H36C H 0.7453 0.1846 0.1427 0.072 Uiso 1 1 calc R . .
C37 C 0.9488(3) 0.0979(3) 0.25116(16) 0.0402(7) Uani 1 1 d . . .
H37A H 0.9402 0.0438 0.2865 0.060 Uiso 1 1 calc R . .
H37B H 0.9650 0.1818 0.2619 0.060 Uiso 1 1 calc R . .
H37C H 1.0282 0.0635 0.2246 0.060 Uiso 1 1 calc R . .
N1S N 0.1826(4) 0.1375(3) 0.63595(15) 0.0545(8) Uani 1 1 d . . .
C1S C 0.2948(4) 0.1441(3) 0.61446(15) 0.0413(7) Uani 1 1 d . . .
C2S C 0.4371(4) 0.1539(4) 0.58786(16) 0.0463(8) Uani 1 1 d . . .
H2S1 H 0.4333 0.1851 0.5473 0.069 Uiso 1 1 calc R . .
H2S2 H 0.4913 0.0714 0.5887 0.069 Uiso 1 1 calc R . .
H2S3 H 0.4827 0.2118 0.6097 0.069 Uiso 1 1 calc R . .
N2S N 0.3939(5) 0.6503(4) 0.1452(2) 0.0793(12) Uani 1 1 d . . .
C3S C 0.4744(5) 0.5787(4) 0.16394(18) 0.0547(10) Uani 1 1 d . . .
N3S N 0.2280(5) -0.0671(4) 0.3305(2) 0.0835(13) Uani 1 1 d . . .
C4S C 0.5791(5) 0.4866(4) 0.18708(18) 0.0532(9) Uani 1 1 d . . .
H4S1 H 0.5733 0.4056 0.1703 0.080 Uiso 1 1 calc R . .
H4S2 H 0.5611 0.4793 0.2297 0.080 Uiso 1 1 calc R . .
H4S3 H 0.6735 0.5128 0.1769 0.080 Uiso 1 1 calc R . .
C5S C 0.1912(4) -0.1396(4) 0.30209(18) 0.0530(9) Uani 1 1 d . . .
C6S C 0.1476(5) -0.2286(4) 0.2639(3) 0.0796(16) Uani 1 1 d . . .
H6S1 H 0.0479 -0.2070 0.2575 0.119 Uiso 1 1 calc R . .
H6S2 H 0.1604 -0.3127 0.2819 0.119 Uiso 1 1 calc R . .
H6S3 H 0.2050 -0.2262 0.2263 0.119 Uiso 1 1 calc R . .
N4S N -0.0774(16) 0.0816(13) 0.0083(5) 0.062(3) Uiso 0.25 1 d PDU A 1
C7S C -0.1253(18) 0.1208(15) -0.0343(6) 0.060(3) Uiso 0.25 1 d PDU A 1
C8S C -0.1566(14) 0.1277(13) -0.0999(5) 0.032(2) Uiso 0.25 1 d PDU A 1
N4S' N -0.1776(16) 0.0991(14) -0.1188(6) 0.057(3) Uiso 0.25 1 d PDU B 2
C7S' C -0.150(2) 0.130(2) -0.0738(7) 0.075(4) Uiso 0.25 1 d PDU B 2
C8S' C -0.149(2) 0.149(2) -0.0070(6) 0.078(4) Uiso 0.25 1 d PDU B 2

loop_
_atom_site_aniso_label
_atom_site_aniso_U_11
_atom_site_aniso_U_22
_atom_site_aniso_U_33
_atom_site_aniso_U_23
_atom_site_aniso_U_13
_atom_site_aniso_U_12
Cu1 0.02045(16) 0.02651(16) 0.01915(15) -0.00377(12) -0.00219(11) 0.00107(12)
Br1 0.03015(15) 0.03045(14) 0.02591(14) -0.00171(10) -0.00768(11) 0.00529(11)
Br2 0.03050(16) 0.03345(15) 0.03317(16) 0.00232(11) -0.00408(12) -0.00534(12)
N1 0.0219(11) 0.0298(11) 0.0188(10) -0.0039(8) -0.0018(8) 0.0026(9)
C1 0.0210(12) 0.0256(12) 0.0215(12) -0.0043(9) -0.0019(9) 0.0022(10)
N2 0.0252(11) 0.0307(11) 0.0199(10) -0.0034(9) -0.0021(8) 0.0035(9)
C2 0.0249(13) 0.0242(12) 0.0212(12) -0.0037(9) -0.0021(10) 0.0031(10)
N3 0.0277(12) 0.0260(11) 0.0213(11) -0.0016(8) -0.0013(9) 0.0036(9)
C3 0.0276(13) 0.0232(12) 0.0204(12) -0.0026(9) -0.0018(10) 0.0017(10)
N4 0.0331(13) 0.0327(12) 0.0187(10) -0.0035(9) -0.0034(9) 0.0096(10)
C4 0.0304(14) 0.0384(15) 0.0195(12) -0.0003(11) -0.0041(10) 0.0051(12)
C5 0.061(2) 0.0390(17) 0.0314(15) -0.0090(13) -0.0168(15) 0.0172(15)
C6 0.069(2) 0.062(2) 0.0349(17) -0.0068(16) -0.0096(16) 0.0360(19)
C7 0.0413(19) 0.086(3) 0.0366(18) 0.0146(18) -0.0001(14) 0.0263(18)
C8 0.0390(18) 0.089(3) 0.0342(17) 0.0184(17) -0.0133(14) -0.0143(18)
C9 0.0487(19) 0.0518(19) 0.0265(15) 0.0077(13) -0.0091(13) -0.0126(15)
C10 0.0359(16) 0.0384(15) 0.0222(13) -0.0058(11) -0.0021(11) 0.0112(12)
C11 0.0415(19) 0.067(2) 0.0385(18) -0.0211(16) 0.0060(15) -0.0101(17)
C12 0.041(2) 0.097(3) 0.044(2) -0.023(2) 0.0081(16) -0.011(2)
C13 0.054(2) 0.068(2) 0.0407(18) -0.0152(17) 0.0046(16) 0.0250(18)
C14 0.104(3) 0.056(2) 0.085(3) -0.026(2) 0.035(2) 0.010(2)
C15 0.090(3) 0.0444(19) 0.075(2) -0.0159(18) 0.036(2) -0.0028(19)
O1 0.0224(9) 0.0483(12) 0.0200(9) -0.0072(8) -0.0039(7) 0.0119(9)
C16 0.0265(14) 0.066(2) 0.0226(13) -0.0111(13) -0.0068(11) 0.0191(14)
C17 0.0244(15) 0.084(3) 0.0343(16) -0.0264(16) -0.0069(12) 0.0057(15)
C18 0.0213(13) 0.0515(18) 0.0269(14) -0.0174(12) -0.0051(10) 0.0091(12)
C19 0.0256(14) 0.0423(17) 0.0361(16) -0.0159(13) -0.0078(12) 0.0007(12)
C20 0.0258(14) 0.0343(15) 0.0325(15) -0.0109(12) -0.0027(11) 0.0004(11)
N5 0.0234(11) 0.0278(11) 0.0234(11) -0.0064(9) -0.0038(8) 0.0027(9)
C21 0.0206(13) 0.0440(16) 0.0229(13) -0.0074(11) -0.0023(10) 0.0039(11)
C22 0.0192(12) 0.0338(14) 0.0230(12) -0.0052(10) -0.0034(9) 0.0047(10)
C23 0.0218(12) 0.0320(13) 0.0209(12) -0.0013(10) -0.0032(9) 0.0023(10)
N6 0.0257(11) 0.0307(11) 0.0191(10) -0.0027(8) -0.0047(8) -0.0012(9)
C24 0.0240(13) 0.0420(16) 0.0244(13) 0.0031(11) -0.0035(10) -0.0012(12)
C25 0.0270(14) 0.0376(15) 0.0316(15) 0.0067(12) -0.0067(11) -0.0042(12)
C26 0.0376(17) 0.0390(16) 0.0335(16) 0.0020(12) -0.0104(13) -0.0109(13)
C27 0.0358(16) 0.0357(15) 0.0236(13) -0.0056(11) -0.0041(11) -0.0086(12)
C28 0.0309(16) 0.057(2) 0.0429(19) 0.0126(16) -0.0074(14) -0.0133(15)
N7 0.0307(13) 0.0407(14) 0.0200(11) -0.0032(10) -0.0020(9) 0.0135(10)
C29 0.0265(14) 0.0309(14) 0.0253(13) -0.0050(10) -0.0017(10) 0.0088(11)
C30 0.0267(14) 0.0267(13) 0.0314(14) -0.0068(11) -0.0011(11) 0.0029(11)
C31 0.0287(14) 0.0312(14) 0.0330(15) -0.0012(11) -0.0005(11) 0.0019(11)
N8 0.0274(12) 0.0343(13) 0.0358(13) -0.0118(10) -0.0039(10) 0.0110(10)
O2 0.0356(13) 0.0538(15) 0.0634(17) -0.0294(13) -0.0046(12) 0.0190(11)
C32 0.0310(15) 0.0330(15) 0.0401(17) -0.0127(12) -0.0077(12) 0.0036(12)
C33 0.0269(14) 0.0336(15) 0.0403(17) -0.0060(12) -0.0051(12) 0.0010(12)
C34 0.050(2) 0.0319(17) 0.073(3) -0.0142(17) -0.0125(19) 0.0015(15)
C35 0.049(2) 0.057(2) 0.0431(19) -0.0209(17) -0.0145(16) 0.0103(17)
C36 0.044(2) 0.057(2) 0.0388(19) 0.0056(16) 0.0075(15) 0.0055(17)
C37 0.0277(15) 0.0441(18) 0.0492(19) -0.0076(15) -0.0057(14) -0.0017(13)
N1S 0.051(2) 0.056(2) 0.057(2) -0.0018(16) 0.0009(16) -0.0123(16)
C1S 0.053(2) 0.0334(16) 0.0384(18) -0.0020(13) -0.0069(15) -0.0054(15)
C2S 0.048(2) 0.048(2) 0.0408(19) 0.0002(15) 0.0043(15) -0.0021(16)
N2S 0.085(3) 0.074(3) 0.085(3) -0.020(2) -0.031(3) -0.007(2)
C3S 0.064(3) 0.051(2) 0.052(2) -0.0171(18) -0.004(2) -0.013(2)
N3S 0.070(3) 0.090(3) 0.092(3) -0.029(3) -0.020(2) 0.008(2)
C4S 0.062(3) 0.0425(19) 0.053(2) -0.0028(17) 0.0070(19) -0.0067(18)
C5S 0.039(2) 0.061(2) 0.055(2) -0.0004(19) -0.0024(17) 0.0072(18)
C6S 0.068(3) 0.056(3) 0.118(4) -0.020(3) -0.043(3) 0.014(2)

loop_
_atom_type_symbol
_atom_type_description
_atom_type_scat_dispersion_real
_atom_type_scat_dispersion_imag
_atom_type_scat_source
C C -0.0020 0.0020 'WCROMER Program in WinGX L.Kissel & R.H.Pratt Acta Cryst A46 170 1990'
H H 0.0000 0.0000 'WCROMER Program in WinGX L.Kissel & R.H.Pratt Acta Cryst A46 170 1990'
N N -0.0031 0.0040 'WCROMER Program in WinGX L.Kissel & R.H.Pratt Acta Cryst A46 170 1990'
O O -0.0041 0.0074 'WCROMER Program in WinGX L.Kissel & R.H.Pratt Acta Cryst A46 170 1990'
Cu Cu 0.1330 1.4803 'WCROMER Program in WinGX L.Kissel & R.H.Pratt Acta Cryst A46 170 1990'
Br Br -0.8064 2.7887 'WCROMER Program in WinGX L.Kissel & R.H.Pratt Acta Cryst A46 170 1990'

loop_
_geom_angle_atom_site_label_1
_geom_angle_atom_site_label_2
_geom_angle_atom_site_label_3
_geom_angle
_geom_angle_site_symmetry_1
_geom_angle_site_symmetry_3
_geom_angle_publ_flag
N6 Cu1 N5 79.94(9) 2_566 2_566 ?
N6 Cu1 N1 93.80(9) 2_566 . ?
N5 Cu1 N1 163.21(9) 2_566 . ?
N6 Cu1 Br2 164.51(7) 2_566 . ?
N5 Cu1 Br2 95.06(7) 2_566 . ?
N1 Cu1 Br2 86.88(7) . . ?
N6 Cu1 Br1 89.88(7) 2_566 . ?
N5 Cu1 Br1 90.06(6) 2_566 . ?
N1 Cu1 Br1 105.59(6) . . ?
Br2 Cu1 Br1 104.871(16) . . ?
C1 N1 C2 113.4(2) . . ?
C1 N1 Cu1 115.34(17) . . ?
C2 N1 Cu1 128.71(18) . . ?
N2 C1 O1 120.3(2) . . ?
N2 C1 N1 127.5(2) . . ?
O1 C1 N1 112.2(2) . . ?
C1 N2 C3 113.7(2) . . ?
N7 C2 N3 118.8(2) . . ?
N7 C2 N1 116.8(2) . . ?
N3 C2 N1 124.3(2) . . ?
C3 N3 C2 115.2(2) . . ?
N3 C3 N2 125.8(2) . . ?
N3 C3 N4 117.0(2) . . ?
N2 C3 N4 117.2(2) . . ?
C3 N4 C10 120.0(2) . . ?
C3 N4 C4 121.8(2) . . ?
C10 N4 C4 117.9(2) . . ?
C5 C4 C9 119.9(3) . . ?
C5 C4 N4 121.0(3) . . ?
C9 C4 N4 119.0(3) . . ?
C4 C5 C6 120.0(3) . . ?
C4 C5 H5 120.0 . . ?
C6 C5 H5 120.0 . . ?
C7 C6 C5 120.1(4) . . ?
C7 C6 H6 119.9 . . ?
C5 C6 H6 119.9 . . ?
C8 C7 C6 119.4(3) . . ?
C8 C7 H7 120.3 . . ?
C6 C7 H7 120.3 . . ?
C7 C8 C9 121.0(4) . . ?
C7 C8 H8 119.5 . . ?
C9 C8 H8 119.5 . . ?
C4 C9 C8 119.6(4) . . ?
C4 C9 H9 120.2 . . ?
C8 C9 H9 120.2 . . ?
C11 C10 C15 119.1(3) . . ?
C11 C10 N4 120.1(3) . . ?
C15 C10 N4 120.8(3) . . ?
C10 C11 C12 121.4(4) . . ?
C10 C11 H11 119.3 . . ?
C12 C11 H11 119.3 . . ?
C13 C12 C11 119.3(4) . . ?
C13 C12 H12 120.4 . . ?
C11 C12 H12 120.4 . . ?
C14 C13 C12 119.4(4) . . ?
C14 C13 H13 120.3 . . ?
C12 C13 H13 120.3 . . ?
C13 C14 C15 121.3(4) . . ?
C13 C14 H14 119.3 . . ?
C15 C14 H14 119.3 . . ?
C10 C15 C14 119.5(4) . . ?
C10 C15 H15 120.2 . . ?
C14 C15 H15 120.2 . . ?
C1 O1 C16 119.2(2) . . ?
O1 C16 C17 107.0(3) . . ?
O1 C16 H16A 110.3 . . ?
C17 C16 H16A 110.3 . . ?
O1 C16 H16B 110.3 . . ?
C17 C16 H16B 110.3 . . ?
H16A C16 H16B 108.6 . . ?
C18 C17 C16 116.9(3) . . ?
C18 C17 H17A 108.1 . . ?
C16 C17 H17A 108.1 . . ?
C18 C17 H17B 108.1 . . ?
C16 C17 H17B 108.1 . . ?
H17A C17 H17B 107.3 . . ?
C19 C18 C21 117.5(3) . . ?
C19 C18 C17 118.0(3) . . ?
C21 C18 C17 124.4(3) . . ?
C20 C19 C18 119.9(3) . . ?
C20 C19 H19 120.1 . . ?
C18 C19 H19 120.1 . . ?
N5 C20 C19 122.1(3) . . ?
N5 C20 H20 118.9 . . ?
C19 C20 H20 118.9 . . ?
C22 N5 C20 118.9(2) . . ?
C22 N5 Cu1 115.16(18) . 2_566 ?
C20 N5 Cu1 125.3(2) . 2_566 ?
C18 C21 C22 120.0(3) . . ?
C18 C21 H21 120.0 . . ?
C22 C21 H21 120.0 . . ?
N5 C22 C21 121.5(3) . . ?
N5 C22 C23 115.1(2) . . ?
C21 C22 C23 123.4(3) . . ?
N6 C23 C24 121.8(3) . . ?
N6 C23 C22 113.5(2) . . ?
C24 C23 C22 124.7(2) . . ?
C27 N6 C23 118.0(2) . . ?
C27 N6 Cu1 126.05(19) . 2_566 ?
C23 N6 Cu1 115.97(18) . 2_566 ?
C23 C24 C25 120.4(3) . . ?
C23 C24 H24 119.8 . . ?
C25 C24 H24 119.8 . . ?
C24 C25 C26 116.7(3) . . ?
C24 C25 C28 122.0(3) . . ?
C26 C25 C28 121.2(3) . . ?
C27 C26 C25 120.2(3) . . ?
C27 C26 H26 119.9 . . ?
C25 C26 H26 119.9 . . ?
N6 C27 C26 122.9(3) . . ?
N6 C27 H27 118.6 . . ?
C26 C27 H27 118.6 . . ?
C25 C28 H28A 109.5 . . ?
C25 C28 H28B 109.5 . . ?
H28A C28 H28B 109.5 . . ?
C25 C28 H28C 109.5 . . ?
H28A C28 H28C 109.5 . . ?
H28B C28 H28C 109.5 . . ?
C2 N7 C29 124.6(2) . . ?
C2 N7 H7N 119(3) . . ?
C29 N7 H7N 116(3) . . ?
N7 C29 C33 110.7(2) . . ?
N7 C29 C30 109.7(2) . . ?
C33 C29 C30 108.1(2) . . ?
N7 C29 H29 109.5 . . ?
C33 C29 H29 109.5 . . ?
C30 C29 H29 109.5 . . ?
C31 C30 C29 113.0(2) . . ?
C31 C30 H30A 109.0 . . ?
C29 C30 H30A 109.0 . . ?
C31 C30 H30B 109.0 . . ?
C29 C30 H30B 109.0 . . ?
H30A C30 H30B 107.8 . . ?
N8 C31 C30 109.5(2) . . ?
N8 C31 C37 107.9(2) . . ?
C30 C31 C37 109.2(3) . . ?
N8 C31 C36 109.2(3) . . ?
C30 C31 C36 111.7(3) . . ?
C37 C31 C36 109.2(3) . . ?
O2 N8 C32 115.6(2) . . ?
O2 N8 C31 115.5(3) . . ?
C32 N8 C31 125.5(2) . . ?
N8 C32 C35 109.5(3) . . ?
N8 C32 C34 106.6(3) . . ?
C35 C32 C34 111.0(3) . . ?
N8 C32 C33 109.5(2) . . ?
C35 C32 C33 111.0(3) . . ?
C34 C32 C33 109.1(3) . . ?
C29 C33 C32 113.8(3) . . ?
C29 C33 H33A 108.8 . . ?
C32 C33 H33A 108.8 . . ?
C29 C33 H33B 108.8 . . ?
C32 C33 H33B 108.8 . . ?
H33A C33 H33B 107.7 . . ?
C32 C34 H34A 109.5 . . ?
C32 C34 H34B 109.5 . . ?
H34A C34 H34B 109.5 . . ?
C32 C34 H34C 109.5 . . ?
H34A C34 H34C 109.5 . . ?
H34B C34 H34C 109.5 . . ?
C32 C35 H35A 109.5 . . ?
C32 C35 H35B 109.5 . . ?
H35A C35 H35B 109.5 . . ?
C32 C35 H35C 109.5 . . ?
H35A C35 H35C 109.5 . . ?
H35B C35 H35C 109.5 . . ?
C31 C36 H36A 109.5 . . ?
C31 C36 H36B 109.5 . . ?
H36A C36 H36B 109.5 . . ?
C31 C36 H36C 109.5 . . ?
H36A C36 H36C 109.5 . . ?
H36B C36 H36C 109.5 . . ?
C31 C37 H37A 109.5 . . ?
C31 C37 H37B 109.5 . . ?
H37A C37 H37B 109.5 . . ?
C31 C37 H37C 109.5 . . ?
H37A C37 H37C 109.5 . . ?
H37B C37 H37C 109.5 . . ?
N1S C1S C2S 179.1(4) . . ?
C1S C2S H2S1 109.5 . . ?
C1S C2S H2S2 109.5 . . ?
H2S1 C2S H2S2 109.5 . . ?
C1S C2S H2S3 109.5 . . ?
H2S1 C2S H2S3 109.5 . . ?
H2S2 C2S H2S3 109.5 . . ?
N2S C3S C4S 179.1(5) . . ?
C3S C4S H4S1 109.5 . . ?
C3S C4S H4S2 109.5 . . ?
H4S1 C4S H4S2 109.5 . . ?
C3S C4S H4S3 109.5 . . ?
H4S1 C4S H4S3 109.5 . . ?
H4S2 C4S H4S3 109.5 . . ?
N3S C5S C6S 177.5(5) . . ?
C5S C6S H6S1 109.5 . . ?
C5S C6S H6S2 109.5 . . ?
H6S1 C6S H6S2 109.5 . . ?
C5S C6S H6S3 109.5 . . ?
H6S1 C6S H6S3 109.5 . . ?
H6S2 C6S H6S3 109.5 . . ?
N4S C7S C8S 158.3(14) . . ?
N4S' C7S' C8S' 163.2(17) . . ?

loop_
_geom_bond_atom_site_label_1
_geom_bond_atom_site_label_2
_geom_bond_distance
_geom_bond_site_symmetry_2
_geom_bond_publ_flag
Cu1 N6 2.018(2) 2_566 ?
Cu1 N5 2.021(2) 2_566 ?
Cu1 N1 2.041(2) . ?
Cu1 Br2 2.4362(5) . ?
Cu1 Br1 2.7152(4) . ?
N1 C1 1.338(3) . ?
N1 C2 1.375(3) . ?
C1 N2 1.319(3) . ?
C1 O1 1.336(3) . ?
N2 C3 1.352(3) . ?
C2 N7 1.331(3) . ?
C2 N3 1.339(3) . ?
N3 C3 1.333(3) . ?
C3 N4 1.366(3) . ?
N4 C10 1.440(3) . ?
N4 C4 1.449(3) . ?
C4 C5 1.372(4) . ?
C4 C9 1.384(4) . ?
C5 C6 1.392(5) . ?
C5 H5 0.9500 . ?
C6 C7 1.385(6) . ?
C6 H6 0.9500 . ?
C7 C8 1.367(6) . ?
C7 H7 0.9500 . ?
C8 C9 1.386(5) . ?
C8 H8 0.9500 . ?
C9 H9 0.9500 . ?
C10 C11 1.350(5) . ?
C10 C15 1.353(5) . ?
C11 C12 1.397(5) . ?
C11 H11 0.9500 . ?
C12 C13 1.355(6) . ?
C12 H12 0.9500 . ?
C13 C14 1.342(7) . ?
C13 H13 0.9500 . ?
C14 C15 1.397(6) . ?
C14 H14 0.9500 . ?
C15 H15 0.9500 . ?
O1 C16 1.450(3) . ?
C16 C17 1.511(5) . ?
C16 H16A 0.9900 . ?
C16 H16B 0.9900 . ?
C17 C18 1.504(4) . ?
C17 H17A 0.9900 . ?
C17 H17B 0.9900 . ?
C18 C19 1.390(5) . ?
C18 C21 1.393(4) . ?
C19 C20 1.389(4) . ?
C19 H19 0.9500 . ?
C20 N5 1.347(4) . ?
C20 H20 0.9500 . ?
N5 C22 1.344(4) . ?
N5 Cu1 2.021(2) 2_566 ?
C21 C22 1.399(4) . ?
C21 H21 0.9500 . ?
C22 C23 1.482(4) . ?
C23 N6 1.351(3) . ?
C23 C24 1.386(4) . ?
N6 C27 1.343(3) . ?
N6 Cu1 2.018(2) 2_566 ?
C24 C25 1.389(4) . ?
C24 H24 0.9500 . ?
C25 C26 1.398(4) . ?
C25 C28 1.499(4) . ?
C26 C27 1.370(4) . ?
C26 H26 0.9500 . ?
C27 H27 0.9500 . ?
C28 H28A 0.9800 . ?
C28 H28B 0.9800 . ?
C28 H28C 0.9800 . ?
N7 C29 1.456(3) . ?
N7 H7N 0.90(4) . ?
C29 C33 1.521(4) . ?
C29 C30 1.523(4) . ?
C29 H29 1.0000 . ?
C30 C31 1.522(4) . ?
C30 H30A 0.9900 . ?
C30 H30B 0.9900 . ?
C31 N8 1.499(4) . ?
C31 C37 1.525(4) . ?
C31 C36 1.540(4) . ?
N8 O2 1.294(3) . ?
N8 C32 1.488(4) . ?
C32 C35 1.525(5) . ?
C32 C34 1.529(5) . ?
C32 C33 1.534(4) . ?
C33 H33A 0.9900 . ?
C33 H33B 0.9900 . ?
C34 H34A 0.9800 . ?
C34 H34B 0.9800 . ?
C34 H34C 0.9800 . ?
C35 H35A 0.9800 . ?
C35 H35B 0.9800 . ?
C35 H35C 0.9800 . ?
C36 H36A 0.9800 . ?
C36 H36B 0.9800 . ?
C36 H36C 0.9800 . ?
C37 H37A 0.9800 . ?
C37 H37B 0.9800 . ?
C37 H37C 0.9800 . ?
N1S C1S 1.148(5) . ?
C1S C2S 1.452(5) . ?
C2S H2S1 0.9800 . ?
C2S H2S2 0.9800 . ?
C2S H2S3 0.9800 . ?
N2S C3S 1.131(6) . ?
C3S C4S 1.453(6) . ?
N3S C5S 1.145(6) . ?
C4S H4S1 0.9800 . ?
C4S H4S2 0.9800 . ?
C4S H4S3 0.9800 . ?
C5S C6S 1.449(6) . ?
C6S H6S1 0.9800 . ?
C6S H6S2 0.9800 . ?
C6S H6S3 0.9800 . ?
N4S C7S 1.162(5) . ?
C7S C8S 1.562(5) . ?
N4S' C7S' 1.163(5) . ?
C7S' C8S' 1.561(5) . ?

loop_
_geom_hbond_atom_site_label_D
_geom_hbond_atom_site_label_H
_geom_hbond_atom_site_label_A
_geom_hbond_distance_DH
_geom_hbond_distance_HA
_geom_hbond_distance_DA
_geom_hbond_angle_DHA
_geom_hbond_site_symmetry_A
N7 H7N Br1 0.90(4) 2.36(4) 3.261(2) 177(4) .
